data_4089605
loop_
_publ_author_name
'Bleeke, John R.'
'Anutrasakda, Wipark'
'Rath, Nigam P.'

_publ_section_title
;
 Synthesis, Spectroscopy, Structure, and Reactivity of
 Azapentadienyl-Rhodium-Phosphine and Azapentadienyl-Iridium-Phosphine
 Complexes1
;
_journal_issue 21
_journal_name_full Organometallics
_journal_page_first 6410
_journal_paper_doi 10.1021/om400765h
_journal_volume 32
_journal_year 2013
_chemical_formula_moiety 'C26 H60 Ir N P3, C F3 O3 S, C3 H6 O'
_chemical_formula_sum 'C30 H66 F3 Ir N O4 P3 S'
_chemical_formula_weight 879.00
_space_group_crystal_system monoclinic
_space_group_IT_number 14
_space_group_name_Hall '-P 2yn'
_space_group_name_H-M_alt 'P 1 21/n 1'
_atom_sites_solution_hydrogens mixed
_atom_sites_solution_primary direct
_atom_sites_solution_secondary difmap
_audit_creation_method SHELXL-2012
_cell_angle_alpha 90
_cell_angle_beta 115.453(3)
_cell_angle_gamma 90
_cell_formula_units_Z 4
_cell_length_a 20.3406(14)
_cell_length_b 9.5021(7)
_cell_length_c 22.0175(14)
_cell_measurement_reflns_used 9943
_cell_measurement_temperature 100(2)
_cell_measurement_theta_max 33.32
_cell_measurement_theta_min 2.28
_cell_volume 3842.5(5)
_computing_cell_refinement 'Bruker SAINT'
_computing_data_collection 'Bruker APEX2'
_computing_data_reduction 'Bruker SAINT'
_computing_molecular_graphics 'Bruker SHELXTL'
_computing_publication_material 'Bruker SHELXTL'
_computing_structure_refinement 'SHELXL-2012 (Sheldrick, 2012)'
_computing_structure_solution 'SHELXS-97 (Sheldrick, 2008)'
_diffrn_ambient_temperature 100(2)
_diffrn_measured_fraction_theta_full 0.999
_diffrn_measured_fraction_theta_max 0.995
_diffrn_measurement_device_type 'Bruker APEX-II CCD'
_diffrn_measurement_method '\f and \w scans'
_diffrn_radiation_type MoK\a
_diffrn_radiation_wavelength 0.71073
_diffrn_reflns_av_R_equivalents 0.0358
_diffrn_reflns_av_unetI/netI 0.0196
_diffrn_reflns_Laue_measured_fraction_full 0.999
_diffrn_reflns_Laue_measured_fraction_max 0.995
_diffrn_reflns_limit_h_max 30
_diffrn_reflns_limit_h_min -31
_diffrn_reflns_limit_k_max 14
_diffrn_reflns_limit_k_min -14
_diffrn_reflns_limit_l_max 33
_diffrn_reflns_limit_l_min -34
_diffrn_reflns_number 151286
_diffrn_reflns_point_group_measured_fraction_full 0.999
_diffrn_reflns_point_group_measured_fraction_max 0.995
_diffrn_reflns_theta_full 25.242
_diffrn_reflns_theta_max 33.396
_diffrn_reflns_theta_min 2.218
_exptl_absorpt_coefficient_mu 3.701
_exptl_absorpt_correction_T_max 0.4754
_exptl_absorpt_correction_T_min 0.3075
_exptl_absorpt_correction_type multi-scan
_exptl_absorpt_process_details 'sadabs v2008/1'
_exptl_crystal_colour yellow
_exptl_crystal_density_diffrn 1.519
_exptl_crystal_description rectangular
_exptl_crystal_F_000 1800
_exptl_crystal_size_max 0.417
_exptl_crystal_size_mid 0.362
_exptl_crystal_size_min 0.236
_refine_diff_density_max 2.043
_refine_diff_density_min -0.568
_refine_diff_density_rms 0.089
_refine_ls_extinction_method none
_refine_ls_goodness_of_fit_ref 1.058
_refine_ls_hydrogen_treatment mixed
_refine_ls_matrix_type full
_refine_ls_number_parameters 406
_refine_ls_number_reflns 14868
_refine_ls_number_restraints 1
_refine_ls_restrained_S_all 1.058
_refine_ls_R_factor_all 0.0227
_refine_ls_R_factor_gt 0.0184
_refine_ls_shift/su_max 0.011
_refine_ls_shift/su_mean 0.000
_refine_ls_structure_factor_coef Fsqd
_refine_ls_weighting_details
; 
 w=1/[\s^2^(Fo^2^)+(0.0181P)^2^+2.1983P] 
 where P=(Fo^2^+2Fc^2^)/3 
;
_refine_ls_weighting_scheme calc
_refine_ls_wR_factor_gt 0.0409
_refine_ls_wR_factor_ref 0.0424
_reflns_Friedel_coverage 0.000
_reflns_number_gt 13467
_reflns_number_total 14868
_reflns_threshold_expression 'I > 2\s(I)'
_cod_data_source_file om400765h_si_002.cif
_cod_data_source_block b22712
_cod_original_sg_symbol_H-M 'P 21/n'
_cod_database_code 4089605
_shelx_space_group_comment
; 
The symmetry employed for this shelxl refinement is uniquely defined 
by the following loop, which should always be used as a source of 
symmetry information in preference to the above space-group names. 
They are only intended as comments. 
;
_shelx_estimated_absorpt_t_min 0.307
_shelx_estimated_absorpt_t_max 0.475
_shelxl_version_number 2012-6

loop_
_space_group_symop_operation_xyz
'x, y, z'
'-x+1/2, y+1/2, -z+1/2'
'-x, -y, -z'
'x-1/2, -y-1/2, z-1/2'

loop_
_atom_site_label
_atom_site_type_symbol
_atom_site_fract_x
_atom_site_fract_y
_atom_site_fract_z
_atom_site_U_iso_or_equiv
_atom_site_adp_type
_atom_site_occupancy
_atom_site_site_symmetry_order
_atom_site_calc_flag
_atom_site_refinement_flags_posn
_atom_site_refinement_flags_adp
Ir1 Ir 0.84052(2) 0.57677(2) 0.61910(2) 0.00937(1) Uani 1 1 d . .
P1 P 0.77543(2) 0.50349(4) 0.50856(2) 0.01235(6) Uani 1 1 d . .
P2 P 0.93318(2) 0.68563(3) 0.60026(2) 0.01021(6) Uani 1 1 d . .
P3 P 0.77821(2) 0.77985(4) 0.62123(2) 0.01097(6) Uani 1 1 d . .
N1 N 0.94583(6) 0.66757(13) 0.78124(6) 0.0149(2) Uani 1 1 d D .
H1A H 0.9904(5) 0.652(2) 0.7838(10) 0.024(5) Uiso 1 1 d D .
C1 C 0.78530(8) 0.41127(14) 0.64640(8) 0.0158(2) Uani 1 1 d . .
H1C H 0.7741 0.4301 0.6852 0.019 Uiso 1 1 calc R U
H1D H 0.7459 0.3613 0.6089 0.019 Uiso 1 1 calc R U
C2 C 0.85907(8) 0.36867(14) 0.66182(7) 0.0151(2) Uani 1 1 d . .
H2 H 0.8700 0.2868 0.6392 0.018 Uiso 1 1 calc R U
C3 C 0.91483(7) 0.45371(14) 0.70927(7) 0.0139(2) Uani 1 1 d . .
H3 H 0.9669 0.4384 0.7184 0.017 Uiso 1 1 calc R U
C4 C 0.89458(7) 0.57173(14) 0.73668(7) 0.0137(2) Uani 1 1 d . .
H4 H 0.8582 0.5441 0.7538 0.016 Uiso 1 1 calc R U
C5 C 0.95136(8) 0.67526(16) 0.85064(7) 0.0163(2) Uani 1 1 d . .
C6 C 1.00968(9) 0.7845(2) 0.88771(9) 0.0275(4) Uani 1 1 d . .
H6A H 1.0557 0.7562 0.8870 0.041 Uiso 1 1 calc R U
H6B H 1.0163 0.7916 0.9344 0.041 Uiso 1 1 calc R U
H6C H 0.9946 0.8761 0.8656 0.041 Uiso 1 1 calc R U
C7 C 0.97272(9) 0.5330(2) 0.88626(8) 0.0256(3) Uani 1 1 d . .
H7A H 0.9352 0.4631 0.8617 0.038 Uiso 1 1 calc R U
H7B H 0.9772 0.5419 0.9322 0.038 Uiso 1 1 calc R U
H7C H 1.0194 0.5028 0.8877 0.038 Uiso 1 1 calc R U
C8 C 0.87940(9) 0.72564(18) 0.84886(8) 0.0222(3) Uani 1 1 d . .
H8A H 0.8653 0.8147 0.8241 0.033 Uiso 1 1 calc R U
H8B H 0.8850 0.7398 0.8949 0.033 Uiso 1 1 calc R U
H8C H 0.8416 0.6549 0.8264 0.033 Uiso 1 1 calc R U
C11 C 0.78905(8) 0.59517(15) 0.44155(7) 0.0175(3) Uani 1 1 d . .
H11A H 0.7711 0.6928 0.4391 0.021 Uiso 1 1 calc R U
H11B H 0.8421 0.6007 0.4548 0.021 Uiso 1 1 calc R U
C12 C 0.75282(11) 0.5316(2) 0.37092(8) 0.0302(4) Uani 1 1 d . .
H12A H 0.7729 0.4377 0.3713 0.045 Uiso 1 1 calc R U
H12B H 0.7622 0.5921 0.3394 0.045 Uiso 1 1 calc R U
H12C H 0.7002 0.5245 0.3568 0.045 Uiso 1 1 calc R U
C13 C 0.67520(8) 0.51816(16) 0.47584(8) 0.0199(3) Uani 1 1 d . .
H13A H 0.6649 0.5896 0.5033 0.024 Uiso 1 1 calc R U
H13B H 0.6564 0.5559 0.4295 0.024 Uiso 1 1 calc R U
C14 C 0.63114(9) 0.3879(2) 0.47364(10) 0.0305(4) Uani 1 1 d . .
H14A H 0.6391 0.3160 0.4456 0.046 Uiso 1 1 calc R U
H14B H 0.5793 0.4122 0.4546 0.046 Uiso 1 1 calc R U
H14C H 0.6465 0.3512 0.5193 0.046 Uiso 1 1 calc R U
C15 C 0.78607(8) 0.31735(15) 0.49258(8) 0.0187(3) Uani 1 1 d . .
H15A H 0.7755 0.2600 0.5249 0.022 Uiso 1 1 calc R U
H15B H 0.7489 0.2936 0.4469 0.022 Uiso 1 1 calc R U
C16 C 0.86019(9) 0.27395(17) 0.49759(9) 0.0243(3) Uani 1 1 d . .
H16A H 0.8710 0.3275 0.4649 0.036 Uiso 1 1 calc R U
H16B H 0.8598 0.1732 0.4880 0.036 Uiso 1 1 calc R U
H16C H 0.8976 0.2932 0.5431 0.036 Uiso 1 1 calc R U
C21 C 1.00951(7) 0.75272(14) 0.67561(7) 0.0141(2) Uani 1 1 d . .
H21A H 0.9904 0.8241 0.6966 0.017 Uiso 1 1 calc R U
H21B H 1.0291 0.6741 0.7080 0.017 Uiso 1 1 calc R U
C22 C 1.07269(8) 0.81867(16) 0.66546(8) 0.0191(3) Uani 1 1 d . .
H22A H 1.0931 0.7491 0.6454 0.029 Uiso 1 1 calc R U
H22B H 1.1105 0.8491 0.7090 0.029 Uiso 1 1 calc R U
H22C H 1.0550 0.9001 0.6354 0.029 Uiso 1 1 calc R U
C23 C 0.98196(8) 0.57265(14) 0.56548(7) 0.0136(2) Uani 1 1 d . .
H23A H 0.9461 0.5268 0.5241 0.016 Uiso 1 1 calc R U
H23B H 1.0141 0.6320 0.5528 0.016 Uiso 1 1 calc R U
C24 C 1.02781(8) 0.45938(15) 0.61447(8) 0.0178(3) Uani 1 1 d . .
H24A H 1.0652 0.5040 0.6546 0.027 Uiso 1 1 calc R U
H24B H 1.0513 0.4009 0.5928 0.027 Uiso 1 1 calc R U
H24C H 0.9965 0.4005 0.6275 0.027 Uiso 1 1 calc R U
C25 C 0.90709(8) 0.84111(14) 0.54421(7) 0.0137(2) Uani 1 1 d . .
H25A H 0.8535 0.8396 0.5182 0.016 Uiso 1 1 calc R U
H25B H 0.9194 0.9261 0.5730 0.016 Uiso 1 1 calc R U
C26 C 0.94037(8) 0.85882(15) 0.49419(8) 0.0180(3) Uani 1 1 d . .
H26A H 0.9936 0.8575 0.5184 0.027 Uiso 1 1 calc R U
H26B H 0.9246 0.9487 0.4705 0.027 Uiso 1 1 calc R U
H26C H 0.9242 0.7815 0.4616 0.027 Uiso 1 1 calc R U
C31 C 0.71351(8) 0.75612(16) 0.65842(7) 0.0166(3) Uani 1 1 d . .
H31A H 0.7398 0.7137 0.7036 0.020 Uiso 1 1 calc R U
H31B H 0.6962 0.8501 0.6646 0.020 Uiso 1 1 calc R U
C32 C 0.64735(8) 0.66499(18) 0.61805(9) 0.0236(3) Uani 1 1 d . .
H32A H 0.6193 0.7080 0.5739 0.035 Uiso 1 1 calc R U
H32B H 0.6167 0.6574 0.6422 0.035 Uiso 1 1 calc R U
H32C H 0.6635 0.5710 0.6121 0.035 Uiso 1 1 calc R U
C33 C 0.84056(8) 0.91396(14) 0.67585(7) 0.0155(2) Uani 1 1 d . .
H33A H 0.8799 0.8640 0.7134 0.019 Uiso 1 1 calc R U
H33B H 0.8634 0.9611 0.6496 0.019 Uiso 1 1 calc R U
C34 C 0.81210(9) 1.02922(16) 0.70670(8) 0.0204(3) Uani 1 1 d . .
H34A H 0.7735 1.0821 0.6708 0.031 Uiso 1 1 calc R U
H34B H 0.8520 1.0931 0.7332 0.031 Uiso 1 1 calc R U
H34C H 0.7925 0.9864 0.7360 0.031 Uiso 1 1 calc R U
C35 C 0.72482(8) 0.87370(16) 0.54222(7) 0.0185(3) Uani 1 1 d . .
H35A H 0.7596 0.9155 0.5267 0.022 Uiso 1 1 calc R U
H35B H 0.6960 0.8028 0.5083 0.022 Uiso 1 1 calc R U
C36 C 0.67323(10) 0.9889(2) 0.54159(9) 0.0298(4) Uani 1 1 d . .
H36A H 0.6377 0.9503 0.5562 0.045 Uiso 1 1 calc R U
H36B H 0.6477 1.0266 0.4959 0.045 Uiso 1 1 calc R U
H36C H 0.7009 1.0644 0.5723 0.045 Uiso 1 1 calc R U
S1 S 0.65693(2) 0.97378(4) 0.34560(2) 0.01687(6) Uani 1 1 d . .
F1 F 0.79227(6) 0.92960(16) 0.36946(8) 0.0521(4) Uani 1 1 d . .
F2 F 0.74273(7) 1.09734(15) 0.30120(8) 0.0524(4) Uani 1 1 d . .
F3 F 0.71647(8) 0.88532(19) 0.26821(8) 0.0603(4) Uani 1 1 d . .
O1 O 0.59477(6) 1.01415(15) 0.28563(6) 0.0286(3) Uani 1 1 d . .
O2 O 0.65512(8) 0.83173(16) 0.36599(9) 0.0410(4) Uani 1 1 d . .
O3 O 0.68058(10) 1.07531(18) 0.39850(8) 0.0455(4) Uani 1 1 d . .
C9 C 0.73053(9) 0.9721(2) 0.31947(9) 0.0282(4) Uani 1 1 d . .
O1S O 0.47927(7) 0.37495(13) 0.16455(7) 0.0297(3) Uani 1 1 d . .
C1S C 0.53461(9) 0.36059(16) 0.21585(9) 0.0223(3) Uani 1 1 d . .
C2S C 0.53519(12) 0.3715(3) 0.28380(11) 0.0420(5) Uani 1 1 d . .
H2S1 H 0.4850 0.3777 0.2789 0.063 Uiso 1 1 calc R U
H2S2 H 0.5622 0.4559 0.3067 0.063 Uiso 1 1 calc R U
H2S3 H 0.5587 0.2880 0.3104 0.063 Uiso 1 1 calc R U
C3S C 0.60599(9) 0.32754(17) 0.21462(9) 0.0238(3) Uani 1 1 d . .
H3S1 H 0.6200 0.2306 0.2298 0.036 Uiso 1 1 calc R U
H3S2 H 0.6433 0.3924 0.2445 0.036 Uiso 1 1 calc R U
H3S3 H 0.6013 0.3380 0.1687 0.036 Uiso 1 1 calc R U

loop_
_atom_site_aniso_label
_atom_site_aniso_U_11
_atom_site_aniso_U_22
_atom_site_aniso_U_33
_atom_site_aniso_U_23
_atom_site_aniso_U_13
_atom_site_aniso_U_12
Ir1 0.00904(2) 0.00804(2) 0.01140(2) 0.00051(2) 0.00475(2) 0.00013(2)
P1 0.01163(14) 0.01095(14) 0.01374(15) -0.00220(11) 0.00477(12) -0.00079(11)
P2 0.01090(14) 0.00849(13) 0.01274(15) -0.00056(10) 0.00651(12) -0.00014(11)
P3 0.01132(14) 0.01029(14) 0.01241(14) 0.00037(11) 0.00615(12) 0.00143(11)
N1 0.0123(5) 0.0214(6) 0.0124(5) -0.0013(4) 0.0066(4) -0.0026(4)
C1 0.0138(6) 0.0139(6) 0.0192(6) 0.0039(5) 0.0066(5) -0.0024(5)
C2 0.0160(6) 0.0103(5) 0.0174(6) 0.0034(4) 0.0055(5) -0.0002(5)
C3 0.0130(5) 0.0132(6) 0.0138(6) 0.0039(4) 0.0041(5) 0.0018(4)
C4 0.0133(5) 0.0157(6) 0.0118(6) 0.0022(4) 0.0053(5) -0.0017(5)
C5 0.0136(6) 0.0241(7) 0.0119(6) -0.0011(5) 0.0061(5) -0.0023(5)
C6 0.0238(7) 0.0396(10) 0.0212(8) -0.0114(7) 0.0116(7) -0.0126(7)
C7 0.0241(8) 0.0338(9) 0.0187(7) 0.0082(6) 0.0088(6) 0.0031(7)
C8 0.0199(7) 0.0305(8) 0.0203(7) -0.0016(6) 0.0126(6) 0.0005(6)
C11 0.0194(6) 0.0198(7) 0.0119(6) -0.0012(5) 0.0055(5) -0.0004(5)
C12 0.0363(10) 0.0351(9) 0.0150(7) -0.0055(6) 0.0072(7) 0.0015(8)
C13 0.0126(6) 0.0196(7) 0.0242(7) -0.0039(5) 0.0048(6) -0.0001(5)
C14 0.0150(7) 0.0340(9) 0.0364(10) 0.0097(7) 0.0052(7) -0.0041(6)
C15 0.0186(6) 0.0127(6) 0.0247(7) -0.0066(5) 0.0093(6) -0.0027(5)
C16 0.0221(7) 0.0176(7) 0.0340(9) -0.0075(6) 0.0128(7) 0.0009(6)
C21 0.0131(5) 0.0147(6) 0.0156(6) -0.0024(4) 0.0072(5) -0.0015(4)
C22 0.0152(6) 0.0204(7) 0.0229(7) -0.0038(5) 0.0093(6) -0.0048(5)
C23 0.0158(6) 0.0120(5) 0.0150(6) -0.0004(4) 0.0086(5) 0.0015(4)
C24 0.0205(7) 0.0156(6) 0.0185(7) 0.0010(5) 0.0096(6) 0.0050(5)
C25 0.0163(6) 0.0106(5) 0.0161(6) 0.0009(4) 0.0087(5) 0.0011(4)
C26 0.0218(7) 0.0153(6) 0.0212(7) 0.0037(5) 0.0132(6) -0.0001(5)
C31 0.0141(6) 0.0195(6) 0.0189(6) 0.0023(5) 0.0097(5) 0.0021(5)
C32 0.0154(6) 0.0285(8) 0.0272(8) 0.0033(6) 0.0095(6) -0.0025(6)
C33 0.0153(6) 0.0142(6) 0.0184(6) -0.0033(5) 0.0085(5) -0.0008(5)
C34 0.0218(7) 0.0158(6) 0.0262(8) -0.0063(5) 0.0127(6) 0.0007(5)
C35 0.0224(7) 0.0177(6) 0.0156(6) 0.0020(5) 0.0083(6) 0.0078(5)
C36 0.0354(9) 0.0337(9) 0.0245(8) 0.0122(7) 0.0170(7) 0.0227(8)
S1 0.01504(14) 0.01993(16) 0.01488(15) -0.00082(12) 0.00570(13) -0.00326(12)
F1 0.0164(5) 0.0801(11) 0.0529(8) 0.0286(7) 0.0083(6) 0.0125(6)
F2 0.0338(7) 0.0583(9) 0.0740(10) 0.0335(7) 0.0315(7) 0.0011(6)
F3 0.0491(8) 0.0911(12) 0.0549(9) -0.0240(8) 0.0358(8) 0.0014(8)
O1 0.0158(5) 0.0405(7) 0.0252(6) 0.0049(5) 0.0048(5) 0.0032(5)
O2 0.0372(8) 0.0297(7) 0.0621(10) 0.0185(7) 0.0270(7) 0.0030(6)
O3 0.0464(9) 0.0595(11) 0.0333(8) -0.0290(7) 0.0199(7) -0.0240(7)
C9 0.0168(7) 0.0391(10) 0.0280(9) 0.0091(7) 0.0090(7) 0.0035(7)
O1S 0.0208(6) 0.0210(6) 0.0381(7) 0.0007(5) 0.0039(5) -0.0021(5)
C1S 0.0215(7) 0.0132(6) 0.0297(8) -0.0031(5) 0.0086(6) -0.0017(5)
C2S 0.0378(11) 0.0528(13) 0.0399(11) -0.0107(10) 0.0210(10) 0.0000(10)
C3S 0.0204(7) 0.0199(7) 0.0276(8) -0.0021(6) 0.0072(6) -0.0002(6)

loop_
_atom_type_symbol
_atom_type_description
_atom_type_scat_dispersion_real
_atom_type_scat_dispersion_imag
_atom_type_scat_source
C C 0.0033 0.0016 'International Tables Vol C Tables 4.2.6.8 and 6.1.1.4'
H H 0.0000 0.0000 'International Tables Vol C Tables 4.2.6.8 and 6.1.1.4'
N N 0.0061 0.0033 'International Tables Vol C Tables 4.2.6.8 and 6.1.1.4'
O O 0.0106 0.0060 'International Tables Vol C Tables 4.2.6.8 and 6.1.1.4'
F F 0.0171 0.0103 'International Tables Vol C Tables 4.2.6.8 and 6.1.1.4'
P P 0.1023 0.0942 'International Tables Vol C Tables 4.2.6.8 and 6.1.1.4'
S S 0.1246 0.1234 'International Tables Vol C Tables 4.2.6.8 and 6.1.1.4'
Ir Ir -1.4442 7.9887 'International Tables Vol C Tables 4.2.6.8 and 6.1.1.4'

loop_
_geom_angle_atom_site_label_1
_geom_angle_atom_site_label_2
_geom_angle_atom_site_label_3
_geom_angle
C2 Ir1 C1 39.18(5)
C2 Ir1 C3 37.63(5)
C1 Ir1 C3 66.87(5)
C2 Ir1 P3 138.59(4)
C1 Ir1 P3 104.22(4)
C3 Ir1 P3 125.65(4)
C2 Ir1 P1 95.54(4)
C1 Ir1 P1 86.73(4)
C3 Ir1 P1 129.52(4)
P3 Ir1 P1 101.552(13)
C2 Ir1 P2 118.73(4)
C1 Ir1 P2 157.77(4)
C3 Ir1 P2 95.73(4)
P3 Ir1 P2 97.159(13)
P1 Ir1 P2 94.978(13)
C2 Ir1 C4 65.58(5)
C1 Ir1 C4 74.37(5)
C3 Ir1 C4 35.96(5)
P3 Ir1 C4 89.75(4)
P1 Ir1 C4 159.95(3)
P2 Ir1 C4 100.02(3)
C11 P1 C15 103.45(7)
C11 P1 C13 99.96(7)
C15 P1 C13 101.47(7)
C11 P1 Ir1 119.05(5)
C15 P1 Ir1 115.41(5)
C13 P1 Ir1 114.92(5)
C21 P2 C23 100.46(6)
C21 P2 C25 102.40(6)
C23 P2 C25 103.88(6)
C21 P2 Ir1 115.31(4)
C23 P2 Ir1 115.87(5)
C25 P2 Ir1 116.71(5)
C33 P3 C35 104.13(7)
C33 P3 C31 102.63(7)
C35 P3 C31 103.66(7)
C33 P3 Ir1 111.17(5)
C35 P3 Ir1 119.36(5)
C31 P3 Ir1 114.13(5)
C4 N1 C5 116.92(11)
C4 N1 H1A 111.3(13)
C5 N1 H1A 108.4(13)
C2 C1 Ir1 70.03(7)
C2 C1 H1C 116.6
Ir1 C1 H1C 116.6
C2 C1 H1D 116.6
Ir1 C1 H1D 116.6
H1C C1 H1D 113.6
C3 C2 C1 115.71(13)
C3 C2 Ir1 74.52(8)
C1 C2 Ir1 70.79(7)
C3 C2 H2 122.1
C1 C2 H2 122.1
Ir1 C2 H2 122.1
C4 C3 C2 118.56(13)
C4 C3 Ir1 75.83(8)
C2 C3 Ir1 67.86(7)
C4 C3 H3 120.5
C2 C3 H3 120.5
Ir1 C3 H3 120.5
N1 C4 C3 122.89(12)
N1 C4 Ir1 127.64(9)
C3 C4 Ir1 68.21(8)
N1 C4 H4 110.6
C3 C4 H4 110.6
Ir1 C4 H4 110.6
N1 C5 C6 106.38(12)
N1 C5 C8 109.98(12)
C6 C5 C8 108.54(13)
N1 C5 C7 111.31(13)
C6 C5 C7 110.09(14)
C8 C5 C7 110.42(13)
C5 C6 H6A 109.5
C5 C6 H6B 109.5
H6A C6 H6B 109.5
C5 C6 H6C 109.5
H6A C6 H6C 109.5
H6B C6 H6C 109.5
C5 C7 H7A 109.5
C5 C7 H7B 109.5
H7A C7 H7B 109.5
C5 C7 H7C 109.5
H7A C7 H7C 109.5
H7B C7 H7C 109.5
C5 C8 H8A 109.5
C5 C8 H8B 109.5
H8A C8 H8B 109.5
C5 C8 H8C 109.5
H8A C8 H8C 109.5
H8B C8 H8C 109.5
C12 C11 P1 117.19(12)
C12 C11 H11A 108.0
P1 C11 H11A 108.0
C12 C11 H11B 108.0
P1 C11 H11B 108.0
H11A C11 H11B 107.2
C11 C12 H12A 109.5
C11 C12 H12B 109.5
H12A C12 H12B 109.5
C11 C12 H12C 109.5
H12A C12 H12C 109.5
H12B C12 H12C 109.5
C14 C13 P1 119.17(11)
C14 C13 H13A 107.5
P1 C13 H13A 107.5
C14 C13 H13B 107.5
P1 C13 H13B 107.5
H13A C13 H13B 107.0
C13 C14 H14A 109.5
C13 C14 H14B 109.5
H14A C14 H14B 109.5
C13 C14 H14C 109.5
H14A C14 H14C 109.5
H14B C14 H14C 109.5
C16 C15 P1 116.27(10)
C16 C15 H15A 108.2
P1 C15 H15A 108.2
C16 C15 H15B 108.2
P1 C15 H15B 108.2
H15A C15 H15B 107.4
C15 C16 H16A 109.5
C15 C16 H16B 109.5
H16A C16 H16B 109.5
C15 C16 H16C 109.5
H16A C16 H16C 109.5
H16B C16 H16C 109.5
C22 C21 P2 116.65(10)
C22 C21 H21A 108.1
P2 C21 H21A 108.1
C22 C21 H21B 108.1
P2 C21 H21B 108.1
H21A C21 H21B 107.3
C21 C22 H22A 109.5
C21 C22 H22B 109.5
H22A C22 H22B 109.5
C21 C22 H22C 109.5
H22A C22 H22C 109.5
H22B C22 H22C 109.5
C24 C23 P2 113.14(10)
C24 C23 H23A 109.0
P2 C23 H23A 109.0
C24 C23 H23B 109.0
P2 C23 H23B 109.0
H23A C23 H23B 107.8
C23 C24 H24A 109.5
C23 C24 H24B 109.5
H24A C24 H24B 109.5
C23 C24 H24C 109.5
H24A C24 H24C 109.5
H24B C24 H24C 109.5
C26 C25 P2 118.63(10)
C26 C25 H25A 107.7
P2 C25 H25A 107.7
C26 C25 H25B 107.7
P2 C25 H25B 107.7
H25A C25 H25B 107.1
C25 C26 H26A 109.5
C25 C26 H26B 109.5
H26A C26 H26B 109.5
C25 C26 H26C 109.5
H26A C26 H26C 109.5
H26B C26 H26C 109.5
C32 C31 P3 115.56(11)
C32 C31 H31A 108.4
P3 C31 H31A 108.4
C32 C31 H31B 108.4
P3 C31 H31B 108.4
H31A C31 H31B 107.5
C31 C32 H32A 109.5
C31 C32 H32B 109.5
H32A C32 H32B 109.5
C31 C32 H32C 109.5
H32A C32 H32C 109.5
H32B C32 H32C 109.5
C34 C33 P3 120.13(10)
C34 C33 H33A 107.3
P3 C33 H33A 107.3
C34 C33 H33B 107.3
P3 C33 H33B 107.3
H33A C33 H33B 106.9
C33 C34 H34A 109.5
C33 C34 H34B 109.5
H34A C34 H34B 109.5
C33 C34 H34C 109.5
H34A C34 H34C 109.5
H34B C34 H34C 109.5
C36 C35 P3 119.05(11)
C36 C35 H35A 107.6
P3 C35 H35A 107.6
C36 C35 H35B 107.6
P3 C35 H35B 107.6
H35A C35 H35B 107.0
C35 C36 H36A 109.5
C35 C36 H36B 109.5
H36A C36 H36B 109.5
C35 C36 H36C 109.5
H36A C36 H36C 109.5
H36B C36 H36C 109.5
O3 S1 O2 115.32(11)
O3 S1 O1 115.17(10)
O2 S1 O1 114.25(9)
O3 S1 C9 103.26(9)
O2 S1 C9 103.11(9)
O1 S1 C9 103.36(8)
F2 C9 F3 107.62(17)
F2 C9 F1 107.05(16)
F3 C9 F1 107.32(17)
F2 C9 S1 112.22(13)
F3 C9 S1 111.64(13)
F1 C9 S1 110.74(13)
O1S C1S C2S 121.99(17)
O1S C1S C3S 121.75(16)
C2S C1S C3S 116.24(15)
C1S C2S H2S1 109.5
C1S C2S H2S2 109.5
H2S1 C2S H2S2 109.5
C1S C2S H2S3 109.5
H2S1 C2S H2S3 109.5
H2S2 C2S H2S3 109.5
C1S C3S H3S1 109.5
C1S C3S H3S2 109.5
H3S1 C3S H3S2 109.5
C1S C3S H3S3 109.5
H3S1 C3S H3S3 109.5
H3S2 C3S H3S3 109.5

loop_
_geom_bond_atom_site_label_1
_geom_bond_atom_site_label_2
_geom_bond_distance
Ir1 C2 2.1522(13)
Ir1 C1 2.1625(13)
Ir1 C3 2.2392(13)
Ir1 P3 2.3202(4)
Ir1 P1 2.3219(4)
Ir1 P2 2.3380(4)
Ir1 C4 2.3382(14)
P1 C11 1.8341(15)
P1 C15 1.8342(15)
P1 C13 1.8527(15)
P2 C21 1.8317(14)
P2 C23 1.8375(13)
P2 C25 1.8506(14)
P3 C33 1.8351(14)
P3 C35 1.8376(15)
P3 C31 1.8384(14)
N1 C4 1.4140(18)
N1 C5 1.4849(18)
N1 H1A 0.896(5)
C1 C2 1.447(2)
C1 H1C 0.9900
C1 H1D 0.9900
C2 C3 1.419(2)
C2 H2 1.0000
C3 C4 1.4161(19)
C3 H3 1.0000
C4 H4 1.0000
C5 C6 1.523(2)
C5 C8 1.524(2)
C5 C7 1.529(2)
C6 H6A 0.9800
C6 H6B 0.9800
C6 H6C 0.9800
C7 H7A 0.9800
C7 H7B 0.9800
C7 H7C 0.9800
C8 H8A 0.9800
C8 H8B 0.9800
C8 H8C 0.9800
C11 C12 1.530(2)
C11 H11A 0.9900
C11 H11B 0.9900
C12 H12A 0.9800
C12 H12B 0.9800
C12 H12C 0.9800
C13 C14 1.517(2)
C13 H13A 0.9900
C13 H13B 0.9900
C14 H14A 0.9800
C14 H14B 0.9800
C14 H14C 0.9800
C15 C16 1.521(2)
C15 H15A 0.9900
C15 H15B 0.9900
C16 H16A 0.9800
C16 H16B 0.9800
C16 H16C 0.9800
C21 C22 1.5299(19)
C21 H21A 0.9900
C21 H21B 0.9900
C22 H22A 0.9800
C22 H22B 0.9800
C22 H22C 0.9800
C23 C24 1.526(2)
C23 H23A 0.9900
C23 H23B 0.9900
C24 H24A 0.9800
C24 H24B 0.9800
C24 H24C 0.9800
C25 C26 1.5298(19)
C25 H25A 0.9900
C25 H25B 0.9900
C26 H26A 0.9800
C26 H26B 0.9800
C26 H26C 0.9800
C31 C32 1.524(2)
C31 H31A 0.9900
C31 H31B 0.9900
C32 H32A 0.9800
C32 H32B 0.9800
C32 H32C 0.9800
C33 C34 1.528(2)
C33 H33A 0.9900
C33 H33B 0.9900
C34 H34A 0.9800
C34 H34B 0.9800
C34 H34C 0.9800
C35 C36 1.512(2)
C35 H35A 0.9900
C35 H35B 0.9900
C36 H36A 0.9800
C36 H36B 0.9800
C36 H36C 0.9800
S1 O3 1.4272(14)
S1 O2 1.4280(15)
S1 O1 1.4333(12)
S1 C9 1.8200(17)
F1 C9 1.328(2)
F2 C9 1.314(2)
F3 C9 1.326(2)
O1S C1S 1.212(2)
C1S C2S 1.495(3)
C1S C3S 1.497(2)
C2S H2S1 0.9800
C2S H2S2 0.9800
C2S H2S3 0.9800
C3S H3S1 0.9800
C3S H3S2 0.9800
C3S H3S3 0.9800

loop_
_geom_torsion_atom_site_label_1
_geom_torsion_atom_site_label_2
_geom_torsion_atom_site_label_3
_geom_torsion_atom_site_label_4
_geom_torsion
Ir1 C1 C2 C3 61.22(11)
C1 C2 C3 C4 -0.68(19)
Ir1 C2 C3 C4 58.51(11)
C1 C2 C3 Ir1 -59.19(10)
C5 N1 C4 C3 -115.68(15)
C5 N1 C4 Ir1 157.74(10)
C2 C3 C4 N1 -176.20(12)
Ir1 C3 C4 N1 -121.65(12)
C2 C3 C4 Ir1 -54.55(11)
C4 N1 C5 C6 179.90(13)
C4 N1 C5 C8 -62.75(17)
C4 N1 C5 C7 59.96(16)
C15 P1 C11 C12 42.60(14)
C13 P1 C11 C12 -61.85(14)
Ir1 P1 C11 C12 172.21(11)
C11 P1 C13 C14 131.43(14)
C15 P1 C13 C14 25.37(15)
Ir1 P1 C13 C14 -99.87(13)
C11 P1 C15 C16 62.43(14)
C13 P1 C15 C16 165.73(13)
Ir1 P1 C15 C16 -69.35(13)
C23 P2 C21 C22 52.03(12)
C25 P2 C21 C22 -54.85(12)
Ir1 P2 C21 C22 177.34(9)
C21 P2 C23 C24 57.27(11)
C25 P2 C23 C24 162.96(10)
Ir1 P2 C23 C24 -67.66(11)
C21 P2 C25 C26 93.07(12)
C23 P2 C25 C26 -11.16(13)
Ir1 P2 C25 C26 -140.02(10)
C33 P3 C31 C32 171.56(11)
C35 P3 C31 C32 63.38(13)
Ir1 P3 C31 C32 -68.05(12)
C35 P3 C33 C34 73.91(13)
C31 P3 C33 C34 -33.90(13)
Ir1 P3 C33 C34 -156.32(11)
C33 P3 C35 C36 -66.81(15)
C31 P3 C35 C36 40.24(16)
Ir1 P3 C35 C36 168.51(12)
O3 S1 C9 F2 -56.98(16)
O2 S1 C9 F2 -177.37(14)
O1 S1 C9 F2 63.36(16)
O3 S1 C9 F3 -177.90(15)
O2 S1 C9 F3 61.70(16)
O1 S1 C9 F3 -57.56(16)
O3 S1 C9 F1 62.59(17)
O2 S1 C9 F1 -57.81(17)
O1 S1 C9 F1 -177.08(14)
